data_4100574
_journal_name_full 'Journal of the American Chemical Society'
_journal_year 2005
_chemical_formula_sum 'C16 H20 I N O3'
_chemical_formula_weight 401.23
_space_group_IT_number 4
_symmetry_cell_setting monoclinic
_symmetry_space_group_name_Hall 'P 2yb'
_symmetry_space_group_name_H-M 'P 1 21 1'
_cell_angle_alpha 90.00
_cell_angle_beta 118.124(2)
_cell_angle_gamma 90.00
_cell_formula_units_Z 2
_cell_length_a 8.7703(8)
_cell_length_b 12.6055(12)
_cell_length_c 9.0914(9)
_cell_measurement_temperature 295(2)
_cell_volume 886.42(15)
_diffrn_ambient_temperature 295(2)
_exptl_crystal_density_diffrn 1.503
_cod_depositor_comments
;
The following automatic conversions were performed:
'_symmetry_cell_setting' value 'Monoclinic' changed to 'monoclinic'
according to '/home/saulius/struct/CIF-dictionaries/cif_core.dic'
dictionary named 'cif_core.dic' version 2.4.1 from 2010-06-29.

Automatic conversion script
Id: cif_fix_enum 1527 2010-12-29 10:47:43Z saulius 
;
_cod_original_sg_symbol_H-M 'P 21'
_cod_database_code 4100574

loop_
_symmetry_equiv_pos_as_xyz
'x, y, z'
'-x, y+1/2, -z'

loop_
_atom_site_label
_atom_site_type_symbol
_atom_site_fract_x
_atom_site_fract_y
_atom_site_fract_z
_atom_site_U_iso_or_equiv
_atom_site_adp_type
_atom_site_occupancy
_atom_site_symmetry_multiplicity
_atom_site_calc_flag
_atom_site_refinement_flags
_atom_site_disorder_assembly
_atom_site_disorder_group
I I 0.81587(3) -0.13692(3) 0.27632(2) 0.06100(10) Uani 1 1 d . . .
O1 O 0.9738(6) 0.3050(3) 0.1509(6) 0.0862(12) Uani 1 1 d . . .
O2 O 1.2455(5) 0.2581(4) 0.3138(6) 0.0856(12) Uani 1 1 d . . .
O3 O 0.9898(5) 0.1923(3) 0.4777(4) 0.0672(8) Uani 1 1 d . . .
N N 0.8693(4) 0.1141(3) 0.2281(4) 0.0515(7) Uani 1 1 d . . .
C1 C 0.7193(5) 0.0728(3) 0.0871(5) 0.0467(7) Uani 1 1 d . . .
C2 C 0.6665(5) -0.0311(3) 0.0830(4) 0.0469(7) Uani 1 1 d . . .
C3 C 0.5146(5) -0.0682(3) -0.0485(5) 0.0512(8) Uani 1 1 d . . .
H3A H 0.4809 -0.1381 -0.0484 0.061 Uiso 1 1 calc R . .
C4 C 0.4116(5) -0.0014(4) -0.1813(5) 0.0543(9) Uani 1 1 d . . .
C5 C 0.4655(6) 0.1004(4) -0.1803(6) 0.0658(11) Uani 1 1 d . . .
H5A H 0.3998 0.1449 -0.2695 0.079 Uiso 1 1 calc R . .
C6 C 0.6174(6) 0.1385(3) -0.0480(6) 0.0597(10) Uani 1 1 d . . .
H6A H 0.6513 0.2083 -0.0495 0.072 Uiso 1 1 calc R . .
C7 C 0.2468(6) -0.0433(5) -0.3206(6) 0.0772(15) Uani 1 1 d . . .
H7A H 0.1907 0.0118 -0.4012 0.116 Uiso 1 1 calc R . .
H7B H 0.1720 -0.0666 -0.2768 0.116 Uiso 1 1 calc R . .
H7C H 0.2722 -0.1019 -0.3729 0.116 Uiso 1 1 calc R . .
C8 C 1.0397(6) 0.1220(4) 0.2332(6) 0.0556(9) Uani 1 1 d . . .
H8A H 1.1261 0.0958 0.3424 0.067 Uiso 1 1 calc R . .
C9 C 1.0569(7) 0.0545(5) 0.0992(7) 0.0689(12) Uani 1 1 d . . .
H9A H 0.9744 -0.0040 0.0715 0.083 Uiso 1 1 calc R . .
C10 C 1.2355(9) 0.0043(9) 0.1755(12) 0.122(3) Uani 1 1 d . . .
H10A H 1.2461 -0.0381 0.0931 0.182 Uiso 1 1 calc R . .
H10B H 1.2514 -0.0397 0.2679 0.182 Uiso 1 1 calc R . .
H10C H 1.3218 0.0590 0.2139 0.182 Uiso 1 1 calc R . .
C11 C 1.0127(17) 0.1100(10) -0.0610(11) 0.136(4) Uani 1 1 d . . .
H11A H 1.0268 0.0620 -0.1356 0.204 Uiso 1 1 calc R . .
H11B H 1.0879 0.1699 -0.0396 0.204 Uiso 1 1 calc R . .
H11C H 0.8949 0.1338 -0.1107 0.204 Uiso 1 1 calc R . .
C12 C 1.0767(7) 0.2405(4) 0.2248(7) 0.0659(11) Uani 1 1 d . . .
C13 C 1.2967(10) 0.3675(9) 0.3190(11) 0.118(2) Uani 1 1 d . . .
H13A H 1.4198 0.3733 0.3861 0.176 Uiso 1 1 calc R . .
H13B H 1.2405 0.4103 0.3664 0.176 Uiso 1 1 calc R . .
H13C H 1.2640 0.3915 0.2078 0.176 Uiso 1 1 calc R . .
C14 C 0.8621(6) 0.1535(3) 0.3645(5) 0.0536(9) Uani 1 1 d . . .
C15 C 0.6960(8) 0.1457(5) 0.3687(7) 0.0733(14) Uani 1 1 d . . .
H15A H 0.5997 0.1177 0.2775 0.088 Uiso 1 1 calc R . .
C16 C 0.6826(10) 0.1773(7) 0.4980(9) 0.094(2) Uani 1 1 d . . .
H16C H 0.7784 0.2053 0.5897 0.113 Uiso 1 1 calc R . .
H16A H 0.5774 0.1719 0.4990 0.113 Uiso 1 1 calc R . .

loop_
_atom_site_aniso_label
_atom_site_aniso_U_11
_atom_site_aniso_U_22
_atom_site_aniso_U_33
_atom_site_aniso_U_23
_atom_site_aniso_U_13
_atom_site_aniso_U_12
I 0.05862(14) 0.05546(14) 0.04685(12) 0.01086(13) 0.00665(9) -0.00353(15)
O1 0.085(3) 0.062(2) 0.103(3) 0.019(2) 0.037(2) -0.0028(19)
O2 0.068(2) 0.080(3) 0.104(3) 0.000(2) 0.036(2) -0.026(2)
O3 0.0612(18) 0.072(2) 0.0579(18) -0.0201(15) 0.0196(15) -0.0127(15)
N 0.0471(16) 0.0537(18) 0.0511(17) -0.0105(14) 0.0209(14) -0.0126(14)
C1 0.0451(17) 0.0482(18) 0.0412(16) -0.0018(13) 0.0158(14) 0.0011(14)
C2 0.0431(17) 0.0515(19) 0.0388(16) 0.0002(13) 0.0133(13) -0.0014(14)
C3 0.0463(19) 0.054(2) 0.0421(17) -0.0032(14) 0.0116(15) -0.0047(15)
C4 0.0416(18) 0.066(2) 0.0401(17) -0.0056(16) 0.0071(14) 0.0065(16)
C5 0.072(3) 0.063(3) 0.050(2) 0.0087(19) 0.019(2) 0.019(2)
C6 0.068(3) 0.0441(19) 0.056(2) 0.0042(16) 0.020(2) 0.0043(18)
C7 0.048(2) 0.099(4) 0.053(2) -0.012(2) -0.0017(19) 0.004(2)
C8 0.052(2) 0.057(2) 0.055(2) -0.0036(17) 0.0220(18) -0.0054(17)
C9 0.067(3) 0.080(3) 0.068(3) -0.014(2) 0.039(3) -0.012(2)
C10 0.074(4) 0.154(8) 0.141(7) -0.047(6) 0.055(5) 0.002(5)
C11 0.201(10) 0.147(8) 0.091(6) 0.012(6) 0.094(7) 0.010(8)
C12 0.065(3) 0.066(3) 0.071(3) 0.003(2) 0.036(2) -0.013(2)
C13 0.116(5) 0.095(5) 0.147(6) -0.010(6) 0.066(5) -0.058(5)
C14 0.055(2) 0.052(2) 0.050(2) -0.0070(16) 0.0220(18) -0.0051(17)
C15 0.065(3) 0.086(4) 0.069(3) -0.021(3) 0.032(2) -0.014(3)
C16 0.086(4) 0.135(7) 0.071(4) -0.012(4) 0.044(3) -0.002(4)

loop_
_geom_bond_atom_site_label_1
_geom_bond_atom_site_label_2
_geom_bond_distance
_geom_bond_site_symmetry_2
_geom_bond_publ_flag
I C2 2.101(4) . ?
O1 C12 1.164(7) . ?
O2 C12 1.329(7) . ?
O2 C13 1.444(11) . ?
O3 C14 1.211(5) . ?
N C14 1.364(5) . ?
N C1 1.434(5) . ?
N C8 1.476(5) . ?
C1 C2 1.384(6) . ?
C1 C6 1.399(6) . ?
C2 C3 1.386(5) . ?
C3 C4 1.397(6) . ?
C4 C5 1.366(7) . ?
C4 C7 1.499(6) . ?
C5 C6 1.394(7) . ?
C8 C12 1.538(7) . ?
C8 C9 1.550(7) . ?
C9 C11 1.492(11) . ?
C9 C10 1.520(10) . ?
C14 C15 1.479(7) . ?
C15 C16 1.297(9) . ?

loop_
_cod_related_entry_id
_cod_related_entry_database
_cod_related_entry_code
1 ChemSpider 30659938
